data_7112248
loop_
_publ_author_name
'Julius F. Kogel'
'Nis-Julian Kneusels'
'Jorg Sundermeyer'

_publ_section_title
;
 Two C2-symmetric chelating P2-bisphosphazene superbases connected via a
 binaphthyl backbone - synthesis, structural features and preparation of a
 cationic alkyl aluminum complex
;
_journal_name_full Chem.Commun.
_journal_page_first 4319
_journal_paper_doi 10.1039/C4CC00773E
_journal_volume 50
_journal_year 2014
_chemical_absolute_configuration syn
_chemical_formula_moiety 'C62 H98 Al N14 P4, C4 H12 Al'
_chemical_formula_sum 'C66 H110 Al2 N14 P4'
_chemical_formula_weight 1277.53
_chemical_name_common 'Binaph-P2-Pyrx2AlMe3 ([4-AlMe2]+[AlMe4]-)'
_chemical_name_systematic
;

(1S)-[1,1'-Binaphthalene]-2,2'-diamine,N2,N2'-bis([tris-(pyrrolidinyl)phosphazenyl]bis(pyrrolidinyl)phosphoranylidene) x 2AlMe3
;
_space_group_IT_number 4
_symmetry_cell_setting monoclinic
_symmetry_space_group_name_Hall 'P 2yb'
_symmetry_space_group_name_H-M 'P 1 21 1'
_atom_sites_solution_hydrogens geom
_atom_sites_solution_primary direct
_atom_sites_solution_secondary difmap
_audit_creation_method SHELXL-97
_cell_angle_alpha 90.00
_cell_angle_beta 116.309(13)
_cell_angle_gamma 90.00
_cell_formula_units_Z 2
_cell_length_a 10.751(3)
_cell_length_b 33.100(7)
_cell_length_c 10.900(3)
_cell_measurement_reflns_used 12204
_cell_measurement_temperature 100(2)
_cell_measurement_theta_max 27.32
_cell_measurement_theta_min 2.17
_cell_volume 3477.1(16)
_computing_cell_refinement 'APEX2 v2012.10-0 (Bruker AXS)'
_computing_data_collection 'Bruker Instrument Service v3.0.26'
_computing_data_reduction 'SAINT V8.27B (Bruker AXS Inc., 2012)'
_computing_molecular_graphics
;
K. Brandenburg, H. Putz: 
Diamond - Crystal and Molecular Structure Visualization v3.2i, 
Crystal Impact GbR, Bonn, Germany, 2012
;
_computing_publication_material 'WinGX publication routines (Farrugia, 1999)'
_computing_structure_refinement 'SHELXL-97 (Sheldrick, 2008)'
_computing_structure_solution 'SIR92 (Giacovazzo et al, 1993)'
_diffrn_ambient_temperature 100(2)
_diffrn_detector_area_resol_mean 10.4167
_diffrn_measured_fraction_theta_full 0.999
_diffrn_measured_fraction_theta_max 0.999
_diffrn_measurement_device_type 'D8 Quest (Bruker AXS Inc.)'
_diffrn_measurement_method 'rotation method'
_diffrn_radiation_monochromator graphite
_diffrn_radiation_source 'fine-focus sealed tube'
_diffrn_radiation_type MoK\a
_diffrn_radiation_wavelength 0.71073
_diffrn_reflns_av_R_equivalents 0.1140
_diffrn_reflns_av_sigmaI/netI 0.1588
_diffrn_reflns_limit_h_max 12
_diffrn_reflns_limit_h_min -12
_diffrn_reflns_limit_k_max 39
_diffrn_reflns_limit_k_min -39
_diffrn_reflns_limit_l_max 12
_diffrn_reflns_limit_l_min -13
_diffrn_reflns_number 25958
_diffrn_reflns_theta_full 25.00
_diffrn_reflns_theta_max 25.10
_diffrn_reflns_theta_min 2.17
_exptl_absorpt_coefficient_mu 0.184
_exptl_absorpt_correction_T_max 0.7455
_exptl_absorpt_correction_T_min 0.4904
_exptl_absorpt_correction_type multi-scan
_exptl_absorpt_process_details 'SADABS V2012/1 (Bruker AXS Inc.)'
_exptl_crystal_colour colorless
_exptl_crystal_density_diffrn 1.220
_exptl_crystal_density_method 'not measured'
_exptl_crystal_description plate
_exptl_crystal_F_000 1312
_exptl_crystal_size_max 0.335
_exptl_crystal_size_mid 0.096
_exptl_crystal_size_min 0.041
_refine_diff_density_max 0.568
_refine_diff_density_min -0.559
_refine_diff_density_rms 0.108
_refine_ls_abs_structure_details 'Flack H D (1983), Acta Cryst. A39, 876-881'
_refine_ls_abs_structure_Flack 0.02(11)
_refine_ls_extinction_method none
_refine_ls_goodness_of_fit_ref 1.048
_refine_ls_hydrogen_treatment constr
_refine_ls_matrix_type full
_refine_ls_number_parameters 787
_refine_ls_number_reflns 12333
_refine_ls_number_restraints 190
_refine_ls_restrained_S_all 1.054
_refine_ls_R_factor_all 0.1220
_refine_ls_R_factor_gt 0.0702
_refine_ls_shift/su_max 0.002
_refine_ls_shift/su_mean 0.000
_refine_ls_structure_factor_coef Fsqd
_refine_ls_weighting_details 'calc w=1/[\s^2^(Fo^2^)+(0.0613P)^2^+0.2610P] where P=(Fo^2^+2Fc^2^)/3'
_refine_ls_weighting_scheme calc
_refine_ls_wR_factor_gt 0.1429
_refine_ls_wR_factor_ref 0.1675
_reflns_number_gt 8399
_reflns_number_total 12333
_reflns_threshold_expression >2\s(I)
_cod_data_source_file c4cc00773e2.cif
_cod_data_source_block jfk548_0m
_cod_original_sg_symbol_Hall 'P 2yb '
_cod_database_code 7112248
_audit_contact_author 'Joerg Sundermeyer'

loop_
_symmetry_equiv_pos_as_xyz
'x, y, z'
'-x, y+1/2, -z'

loop_
_atom_site_label
_atom_site_type_symbol
_atom_site_fract_x
_atom_site_fract_y
_atom_site_fract_z
_atom_site_U_iso_or_equiv
_atom_site_adp_type
_atom_site_occupancy
_atom_site_symmetry_multiplicity
_atom_site_calc_flag
_atom_site_refinement_flags
_atom_site_disorder_assembly
_atom_site_disorder_group
C1 C 0.9867(5) 0.52376(15) 0.2736(5) 0.0087(12) Uani 1 1 d U . .
C2 C 1.0450(5) 0.53604(16) 0.1919(5) 0.0122(12) Uani 1 1 d . . .
C3 C 1.1906(6) 0.54088(16) 0.2451(6) 0.0150(13) Uani 1 1 d . . .
H49 H 1.2297 0.5501 0.1873 0.018 Uiso 1 1 calc R . .
C4 C 1.2760(6) 0.53221(16) 0.3808(6) 0.0167(13) Uani 1 1 d . . .
H48 H 1.3735 0.5357 0.4162 0.020 Uiso 1 1 calc R . .
C4A C 1.2193(6) 0.51825(16) 0.4664(6) 0.0142(13) Uani 1 1 d . . .
C5 C 1.3061(6) 0.50706(16) 0.6042(6) 0.0187(14) Uani 1 1 d U . .
H46 H 1.4038 0.5101 0.6401 0.022 Uiso 1 1 calc R . .
C6 C 1.2497(7) 0.49189(18) 0.6857(6) 0.0273(16) Uani 1 1 d U . .
H47 H 1.3085 0.4848 0.7779 0.033 Uiso 1 1 calc R . .
C7 C 1.1057(6) 0.48685(17) 0.6334(6) 0.0194(14) Uani 1 1 d . . .
H45 H 1.0672 0.4760 0.6898 0.023 Uiso 1 1 calc R . .
C8 C 1.0207(6) 0.49757(16) 0.5013(6) 0.0152(13) Uani 1 1 d U . .
H44 H 0.9232 0.4944 0.4673 0.018 Uiso 1 1 calc R . .
C8A C 1.0737(6) 0.51314(16) 0.4148(6) 0.0127(12) Uani 1 1 d U . .
C9 C 0.7345(6) 0.62118(17) -0.2461(6) 0.0179(14) Uani 1 1 d . . .
H69 H 0.7856 0.6208 -0.3026 0.021 Uiso 1 1 calc R . .
H70 H 0.7441 0.6482 -0.2037 0.021 Uiso 1 1 calc R . .
C10 C 0.5823(6) 0.60969(19) -0.3301(7) 0.0261(16) Uani 1 1 d . . .
H67 H 0.5269 0.6331 -0.3827 0.031 Uiso 1 1 calc R . .
H68 H 0.5722 0.5873 -0.3940 0.031 Uiso 1 1 calc R . .
C11 C 0.5388(6) 0.59656(18) -0.2204(6) 0.0212(14) Uani 1 1 d . . .
H65 H 0.4532 0.5801 -0.2599 0.025 Uiso 1 1 calc R . .
H66 H 0.5241 0.6201 -0.1725 0.025 Uiso 1 1 calc R . .
C12 C 0.6646(5) 0.57135(16) -0.1239(6) 0.0150(13) Uani 1 1 d . . .
H63 H 0.6794 0.5739 -0.0279 0.018 Uiso 1 1 calc R . .
H64 H 0.6514 0.5425 -0.1501 0.018 Uiso 1 1 calc R . .
C17 C 0.7828(7) 0.72575(18) 0.0571(7) 0.0292(17) Uani 1 1 d . . .
H77 H 0.7474 0.7329 -0.0408 0.035 Uiso 1 1 calc R . .
H78 H 0.8621 0.7436 0.1118 0.035 Uiso 1 1 calc R . .
C18 C 0.6692(7) 0.72958(19) 0.1033(7) 0.0349(18) Uani 1 1 d . . .
H71 H 0.7083 0.7365 0.2017 0.042 Uiso 1 1 calc R . .
H72 H 0.6006 0.7504 0.0496 0.042 Uiso 1 1 calc R . .
C19 C 0.6050(8) 0.6885(2) 0.0765(9) 0.043(2) Uani 1 1 d U . .
H73 H 0.5387 0.6854 -0.0212 0.052 Uiso 1 1 calc R . .
H76 H 0.5559 0.6836 0.1333 0.052 Uiso 1 1 calc R . .
C20 C 0.7262(6) 0.66028(18) 0.1151(7) 0.0238(15) Uani 1 1 d . . .
H74 H 0.7681 0.6539 0.2141 0.029 Uiso 1 1 calc R . .
H75 H 0.6971 0.6348 0.0626 0.029 Uiso 1 1 calc R . .
C21 C 1.1756(6) 0.63987(18) 0.3846(6) 0.0222(15) Uani 1 1 d . . .
H86 H 1.2504 0.6363 0.3560 0.027 Uiso 1 1 calc R . .
H87 H 1.1322 0.6133 0.3825 0.027 Uiso 1 1 calc R . .
C22 C 1.2313(7) 0.65915(19) 0.5270(6) 0.0269(16) Uani 1 1 d . . .
H3 H 1.2551 0.6382 0.5988 0.032 Uiso 1 1 calc R . .
H91 H 1.3148 0.6756 0.5465 0.032 Uiso 1 1 calc R . .
C23 C 1.1126(7) 0.6855(2) 0.5205(6) 0.0270(16) Uani 1 1 d . . .
H89 H 1.1462 0.7068 0.5913 0.032 Uiso 1 1 calc R . .
H90 H 1.0409 0.6692 0.5314 0.032 Uiso 1 1 calc R . .
C24 C 1.0574(7) 0.70329(18) 0.3774(6) 0.0293(17) Uani 1 1 d . . .
H4 H 0.9593 0.7116 0.3431 0.035 Uiso 1 1 calc R . .
H88 H 1.1133 0.7268 0.3756 0.035 Uiso 1 1 calc R . .
C25 C 1.1947(7) 0.7128(2) 0.1357(7) 0.0330(17) Uani 1 1 d . . .
H79 H 1.2588 0.6907 0.1868 0.040 Uiso 1 1 calc R . .
H80 H 1.2010 0.7345 0.2007 0.040 Uiso 1 1 calc R . .
C26 C 1.2293(7) 0.7290(2) 0.0238(7) 0.0407(19) Uani 1 1 d . . .
H81 H 1.2757 0.7082 -0.0066 0.049 Uiso 1 1 calc R . .
H82 H 1.2901 0.7531 0.0556 0.049 Uiso 1 1 calc R . .
C27 C 1.0878(7) 0.7400(2) -0.0908(7) 0.041(2) Uani 1 1 d . . .
H1 H 1.0903 0.7407 -0.1805 0.049 Uiso 1 1 calc R . .
H83 H 1.0560 0.7665 -0.0739 0.049 Uiso 1 1 calc R . .
C28 C 0.9937(6) 0.70570(18) -0.0855(6) 0.0239(15) Uani 1 1 d . . .
H84 H 0.8956 0.7145 -0.1238 0.029 Uiso 1 1 calc R . .
H85 H 1.0004 0.6815 -0.1357 0.029 Uiso 1 1 calc R . .
C29 C 0.8318(5) 0.52181(16) 0.2181(5) 0.0107(12) Uani 1 1 d . . .
C30 C 0.7576(6) 0.49347(16) 0.1156(5) 0.0127(12) Uani 1 1 d U . .
C31 C 0.6114(5) 0.49452(17) 0.0549(6) 0.0155(13) Uani 1 1 d . . .
H38 H 0.5603 0.4760 -0.0164 0.019 Uiso 1 1 calc R . .
C32 C 0.5421(6) 0.52134(17) 0.0959(6) 0.0204(14) Uani 1 1 d . . .
H39 H 0.4435 0.5212 0.0528 0.024 Uiso 1 1 calc R . .
C32A C 0.6140(6) 0.54977(16) 0.2023(5) 0.0149(13) Uani 1 1 d . . .
C33 C 0.5437(6) 0.57779(18) 0.2479(6) 0.0211(15) Uani 1 1 d . . .
H40 H 0.4452 0.5774 0.2074 0.025 Uiso 1 1 calc R . .
C34 C 0.6133(6) 0.60513(18) 0.3478(6) 0.0232(15) Uani 1 1 d . . .
H43 H 0.5645 0.6234 0.3779 0.028 Uiso 1 1 calc R . .
C35 C 0.7587(6) 0.60587(19) 0.4057(6) 0.0225(15) Uani 1 1 d . . .
H42 H 0.8081 0.6254 0.4740 0.027 Uiso 1 1 calc R . .
C36 C 0.8308(6) 0.57913(16) 0.3658(6) 0.0157(13) Uani 1 1 d . . .
H41 H 0.9293 0.5801 0.4081 0.019 Uiso 1 1 calc R . .
C36A C 0.7608(6) 0.54999(16) 0.2622(5) 0.0134(13) Uani 1 1 d . . .
C41 C 0.9175(8) 0.3569(2) -0.0055(8) 0.0401(13) Uani 1 1 d U C .
H11 H 0.8988 0.3391 0.0573 0.048 Uiso 1 1 calc R . .
H12 H 1.0187 0.3619 0.0338 0.048 Uiso 1 1 calc R . .
C42 C 0.8657(8) 0.3380(2) -0.1445(8) 0.0476(14) Uani 1 1 d U . .
H9 H 0.8074 0.3141 -0.1517 0.057 Uiso 1 1 calc R . .
H10 H 0.9444 0.3294 -0.1624 0.057 Uiso 1 1 calc R . .
C43 C 0.7804(8) 0.3706(2) -0.2460(8) 0.0408(13) Uani 1 1 d U . .
H7 H 0.8397 0.3883 -0.2713 0.049 Uiso 1 1 calc R . .
H8 H 0.7067 0.3586 -0.3300 0.049 Uiso 1 1 calc R . .
C44 C 0.7196(7) 0.3935(2) -0.1644(7) 0.0345(13) Uani 1 1 d U C .
H5 H 0.6883 0.4209 -0.2024 0.041 Uiso 1 1 calc R . .
H6 H 0.6411 0.3787 -0.1613 0.041 Uiso 1 1 calc R . .
C45 C 0.4400(6) 0.41020(17) 0.2921(6) 0.0214(14) Uani 1 1 d . C .
H26 H 0.4216 0.3825 0.3138 0.026 Uiso 1 1 calc R . .
H27 H 0.3579 0.4200 0.2105 0.026 Uiso 1 1 calc R . .
C46 C 0.4757(7) 0.43876(19) 0.4151(7) 0.0319(17) Uani 1 1 d . . .
H24 H 0.3917 0.4527 0.4092 0.038 Uiso 1 1 calc R . .
H25 H 0.5196 0.4238 0.5027 0.038 Uiso 1 1 calc R . .
C47 C 0.5759(7) 0.4683(2) 0.4019(7) 0.0320(17) Uani 1 1 d . . .
H22 H 0.6310 0.4825 0.4895 0.038 Uiso 1 1 calc R . .
H23 H 0.5267 0.4885 0.3296 0.038 Uiso 1 1 calc R . .
C48 C 0.6673(7) 0.44125(19) 0.3634(6) 0.0284(16) Uani 1 1 d . C .
H20 H 0.7124 0.4567 0.3165 0.034 Uiso 1 1 calc R . .
H21 H 0.7396 0.4278 0.4451 0.034 Uiso 1 1 calc R . .
C49 C 0.3309(6) 0.34659(19) 0.0075(6) 0.0264(16) Uani 1 1 d . C .
H18 H 0.2720 0.3559 0.0506 0.032 Uiso 1 1 calc R . .
H19 H 0.3729 0.3202 0.0473 0.032 Uiso 1 1 calc R . .
C50 C 0.2496(8) 0.3439(2) -0.1447(7) 0.0406(19) Uani 1 1 d . . .
H15A H 0.2972 0.3264 -0.1844 0.049 Uiso 1 1 calc R . .
H15B H 0.1554 0.3331 -0.1706 0.049 Uiso 1 1 calc R . .
C51 C 0.2431(8) 0.3865(2) -0.1913(7) 0.044(2) Uani 1 1 d . . .
H15 H 0.1616 0.4004 -0.1915 0.053 Uiso 1 1 calc R . .
H16 H 0.2359 0.3873 -0.2850 0.053 Uiso 1 1 calc R . .
C52 C 0.3758(6) 0.40635(18) -0.0913(6) 0.0262(16) Uani 1 1 d . C .
H13 H 0.4390 0.4112 -0.1337 0.031 Uiso 1 1 calc R . .
H14 H 0.3564 0.4324 -0.0585 0.031 Uiso 1 1 calc R . .
C53 C 0.6628(7) 0.32797(18) 0.3653(6) 0.0263(15) Uani 1 1 d . C .
H30 H 0.5801 0.3302 0.3827 0.032 Uiso 1 1 calc R . .
H31 H 0.7374 0.3454 0.4309 0.032 Uiso 1 1 calc R . .
C54 C 0.7110(8) 0.28423(19) 0.3756(7) 0.0365(19) Uani 1 1 d . . .
H2 H 0.8132 0.2829 0.4115 0.044 Uiso 1 1 calc R . .
H29 H 0.6835 0.2686 0.4370 0.044 Uiso 1 1 calc R . .
C55 C 0.6407(7) 0.26779(19) 0.2316(7) 0.0314(17) Uani 1 1 d . . .
H28 H 0.5433 0.2600 0.2060 0.038 Uiso 1 1 calc R . .
H32 H 0.6911 0.2442 0.2200 0.038 Uiso 1 1 calc R . .
C56 C 0.6487(6) 0.30445(16) 0.1478(6) 0.0217(15) Uani 1 1 d . C .
H33 H 0.7400 0.3058 0.1464 0.026 Uiso 1 1 calc R . .
H34 H 0.5746 0.3033 0.0526 0.026 Uiso 1 1 calc R . .
C57 C 0.7888(6) 0.49120(19) -0.2371(6) 0.0238(15) Uani 1 1 d . . .
H53 H 0.6954 0.4830 -0.2524 0.036 Uiso 1 1 calc R . .
H54 H 0.8224 0.4728 -0.2862 0.036 Uiso 1 1 calc R . .
H55 H 0.7860 0.5188 -0.2707 0.036 Uiso 1 1 calc R . .
C58 C 1.0956(6) 0.46494(17) -0.0041(6) 0.0211(14) Uani 1 1 d . . .
H50 H 1.1620 0.4690 0.0919 0.032 Uiso 1 1 calc R . .
H51 H 1.1308 0.4778 -0.0635 0.032 Uiso 1 1 calc R . .
H52 H 1.0836 0.4359 -0.0239 0.032 Uiso 1 1 calc R . .
N1 N 0.9578(4) 0.54199(13) 0.0469(4) 0.0127(10) Uani 1 1 d . . .
N2 N 0.7833(4) 0.58859(14) -0.1411(4) 0.0142(10) Uani 1 1 d . . .
N3 N 1.0341(5) 0.59699(13) -0.1033(4) 0.0152(10) Uani 1 1 d U . .
N4 N 0.9855(5) 0.61932(13) 0.1017(5) 0.0140(11) Uani 1 1 d . . .
N5 N 0.8249(5) 0.68256(13) 0.0801(5) 0.0206(12) Uani 1 1 d . . .
N6 N 1.0715(5) 0.66954(14) 0.2965(5) 0.0205(12) Uani 1 1 d . . .
N7 N 1.0509(5) 0.69771(15) 0.0627(5) 0.0262(13) Uani 1 1 d . . .
N8 N 0.8260(4) 0.46628(13) 0.0658(4) 0.0109(10) Uani 1 1 d . . .
N9 N 0.9557(5) 0.40541(14) 0.2428(5) 0.0209(12) Uani 1 1 d U . .
N10 N 0.8406(6) 0.39544(15) -0.0272(6) 0.0295(11) Uani 1 1 d U . .
N11 N 0.6856(5) 0.40455(13) 0.1074(5) 0.0200(12) Uani 1 1 d . . .
N12 N 0.5669(5) 0.41142(13) 0.2696(5) 0.0173(11) Uani 1 1 d . . .
N13 N 0.4371(5) 0.37646(14) 0.0237(5) 0.0185(11) Uani 1 1 d . . .
N14 N 0.6289(5) 0.33885(13) 0.2219(5) 0.0206(12) Uani 1 1 d . . .
Al1 Al 0.91594(17) 0.48909(5) -0.03798(17) 0.0143(4) Uani 1 1 d . . .
Al2 Al 0.3332(2) 0.26645(7) 0.4808(2) 0.0431(5) Uani 1 1 d D . .
P1 P 0.94248(15) 0.58725(4) -0.01779(15) 0.0127(3) Uani 1 1 d . . .
P2 P 0.98305(16) 0.66533(4) 0.13091(15) 0.0173(4) Uani 1 1 d . . .
P3 P 0.82226(15) 0.41792(4) 0.09890(16) 0.0168(4) Uani 1 1 d . C .
P4 P 0.58550(16) 0.38400(4) 0.15546(16) 0.0172(4) Uani 1 1 d . C .
C59 C 0.2879(8) 0.2919(2) 0.2978(7) 0.0431(5) Uani 1 1 d D A .
H59A H 0.3615 0.2855 0.2710 0.065 Uiso 1 1 calc R . .
H59B H 0.2809 0.3212 0.3045 0.065 Uiso 1 1 calc R . .
H59C H 0.1994 0.2812 0.2290 0.065 Uiso 1 1 calc R . .
C60 C 0.4574(8) 0.3023(2) 0.6376(7) 0.0431(5) Uani 1 1 d D A .
H60A H 0.4537 0.2936 0.7218 0.065 Uiso 1 1 calc R . .
H60B H 0.4256 0.3304 0.6175 0.065 Uiso 1 1 calc R . .
H60C H 0.5530 0.3003 0.6494 0.065 Uiso 1 1 calc R . .
C61A C 0.175(2) 0.2351(7) 0.479(3) 0.0431(5) Uani 0.308(10) 1 d PD A 3
H61A H 0.1189 0.2245 0.3868 0.065 Uiso 0.308(10) 1 calc PR A 3
H61B H 0.1175 0.2528 0.5052 0.065 Uiso 0.308(10) 1 calc PR A 3
H61C H 0.2102 0.2127 0.5441 0.065 Uiso 0.308(10) 1 calc PR A 3
C62A C 0.479(2) 0.2227(7) 0.511(3) 0.0431(5) Uani 0.308(10) 1 d PD A 3
H62A H 0.4542 0.2081 0.4253 0.065 Uiso 0.308(10) 1 calc PR A 3
H62B H 0.4815 0.2039 0.5815 0.065 Uiso 0.308(10) 1 calc PR A 3
H62C H 0.5699 0.2354 0.5408 0.065 Uiso 0.308(10) 1 calc PR A 3
C61B C 0.1493(10) 0.2629(4) 0.4933(12) 0.0431(5) Uani 0.692(10) 1 d PD A 4
H61D H 0.1149 0.2350 0.4757 0.065 Uiso 0.692(10) 1 calc PR A 4
H61E H 0.0812 0.2809 0.4250 0.065 Uiso 0.692(10) 1 calc PR A 4
H61F H 0.1635 0.2711 0.5850 0.065 Uiso 0.692(10) 1 calc PR A 4
C62B C 0.4143(13) 0.2120(3) 0.4951(12) 0.0431(5) Uani 0.692(10) 1 d PD A 4
H62D H 0.3413 0.1929 0.4393 0.065 Uiso 0.692(10) 1 calc PR A 4
H62E H 0.4561 0.2032 0.5909 0.065 Uiso 0.692(10) 1 calc PR A 4
H62F H 0.4857 0.2129 0.4624 0.065 Uiso 0.692(10) 1 calc PR A 4
C16 C 1.0255(6) 0.57106(18) -0.2181(6) 0.0212(12) Uani 1 1 d U . .
H16A H 0.9291 0.5697 -0.2914 0.025 Uiso 1 1 calc R . .
H16B H 1.0584 0.5433 -0.1860 0.025 Uiso 1 1 calc R . .
C15 C 1.1202(7) 0.5920(2) -0.2686(7) 0.0322(14) Uani 1 1 d U . .
H15C H 1.1688 0.5719 -0.2993 0.039 Uiso 1 1 calc R . .
H15D H 1.0667 0.6104 -0.3455 0.039 Uiso 1 1 calc R . .
C13 C 1.1792(6) 0.6111(2) -0.0352(7) 0.0287(14) Uani 1 1 d U . .
H13A H 1.2384 0.5912 0.0338 0.034 Uiso 1 1 calc R . .
H13B H 1.1856 0.6373 0.0109 0.034 Uiso 1 1 calc R . .
C14 C 1.2230(8) 0.6154(2) -0.1453(7) 0.0416(15) Uani 1 1 d U . .
H14A H 1.3178 0.6045 -0.1150 0.050 Uiso 1 1 calc R . .
H14B H 1.2232 0.6443 -0.1692 0.050 Uiso 1 1 calc R . .
C37 C 1.0990(5) 0.41713(18) 0.2820(6) 0.0184(13) Uani 1 1 d U C .
H37A H 1.1079 0.4469 0.2800 0.022 Uiso 1 1 calc R . .
H37B H 1.1337 0.4048 0.2204 0.022 Uiso 1 1 calc R . .
C38 C 1.1787(6) 0.40073(19) 0.4292(6) 0.0259(15) Uani 1 1 d U . .
H38A H 1.2754 0.3937 0.4496 0.031 Uiso 1 1 calc R B 5
H38B H 1.1799 0.4208 0.4973 0.031 Uiso 1 1 calc R B 5
C39A C 1.0998(15) 0.3648(5) 0.4292(15) 0.020(3) Uani 0.498(19) 1 d PU C 5
H39A H 1.1206 0.3566 0.5236 0.024 Uiso 0.498(19) 1 calc PR C 5
H39B H 1.1203 0.3420 0.3824 0.024 Uiso 0.498(19) 1 calc PR C 5
C40A C 0.9527(16) 0.3782(5) 0.3524(18) 0.020(3) Uani 0.498(19) 1 d PU C 5
H40A H 0.9217 0.3931 0.4127 0.024 Uiso 0.498(19) 1 calc PR C 5
H40B H 0.8903 0.3548 0.3117 0.024 Uiso 0.498(19) 1 calc PR C 5
C39B C 1.0603(16) 0.3782(5) 0.4529(15) 0.023(3) Uani 0.502(19) 1 d PU C 6
H39C H 1.0979 0.3543 0.5127 0.028 Uiso 0.502(19) 1 calc PR C 6
H39D H 1.0173 0.3966 0.4949 0.028 Uiso 0.502(19) 1 calc PR C 6
C40B C 0.9543(16) 0.3655(5) 0.3077(17) 0.018(3) Uani 0.502(19) 1 d PU C 6
H40C H 0.9881 0.3430 0.2706 0.022 Uiso 0.502(19) 1 calc PR C 6
H40D H 0.8622 0.3589 0.3022 0.022 Uiso 0.502(19) 1 calc PR C 6

loop_
_atom_site_aniso_label
_atom_site_aniso_U_11
_atom_site_aniso_U_22
_atom_site_aniso_U_33
_atom_site_aniso_U_23
_atom_site_aniso_U_13
_atom_site_aniso_U_12
C1 0.0091(14) 0.0082(14) 0.0089(14) 0.0000(9) 0.0039(10) 0.0000(9)
C2 0.012(3) 0.011(3) 0.011(3) -0.003(2) 0.002(2) 0.001(2)
C3 0.013(3) 0.012(3) 0.019(3) 0.006(3) 0.006(3) -0.001(2)
C4 0.010(3) 0.016(3) 0.020(3) -0.002(3) 0.002(3) 0.003(2)
C4A 0.011(3) 0.012(3) 0.017(3) -0.003(2) 0.003(3) 0.002(2)
C5 0.019(3) 0.010(3) 0.016(3) 0.002(2) -0.001(3) 0.002(2)
C6 0.031(4) 0.017(3) 0.016(3) 0.001(3) -0.005(3) 0.005(3)
C7 0.024(3) 0.017(3) 0.013(3) 0.002(3) 0.004(3) 0.005(3)
C8 0.0156(15) 0.0143(15) 0.0149(15) -0.0004(9) 0.0061(10) 0.0000(9)
C8A 0.0135(15) 0.0118(15) 0.0121(15) 0.0001(9) 0.0050(10) 0.0005(9)
C9 0.013(3) 0.026(3) 0.017(3) 0.013(3) 0.008(3) 0.007(3)
C10 0.009(3) 0.028(4) 0.030(4) 0.002(3) -0.002(3) -0.002(3)
C11 0.008(3) 0.028(4) 0.026(4) 0.004(3) 0.006(3) 0.000(3)
C12 0.014(3) 0.014(3) 0.020(3) 0.004(2) 0.010(3) -0.004(2)
C17 0.036(4) 0.017(3) 0.028(4) 0.003(3) 0.008(3) 0.006(3)
C18 0.046(5) 0.023(4) 0.026(4) -0.002(3) 0.008(4) 0.019(3)
C19 0.035(4) 0.035(4) 0.061(5) 0.003(4) 0.023(4) 0.013(3)
C20 0.029(4) 0.024(3) 0.027(4) 0.007(3) 0.020(3) 0.012(3)
C21 0.019(3) 0.020(3) 0.021(4) 0.004(3) 0.003(3) 0.007(3)
C22 0.025(4) 0.031(4) 0.020(3) 0.005(3) 0.006(3) 0.002(3)
C23 0.031(4) 0.030(4) 0.020(4) -0.006(3) 0.011(3) 0.000(3)
C24 0.037(4) 0.021(3) 0.021(4) -0.007(3) 0.005(3) 0.004(3)
C25 0.031(4) 0.034(4) 0.028(4) 0.007(3) 0.007(3) -0.016(3)
C26 0.026(4) 0.047(5) 0.045(5) 0.000(4) 0.013(4) -0.011(3)
C27 0.042(5) 0.039(4) 0.028(4) 0.013(3) 0.003(4) -0.014(4)
C28 0.024(4) 0.027(3) 0.014(3) 0.008(3) 0.002(3) -0.008(3)
C29 0.010(3) 0.015(3) 0.006(3) 0.000(2) 0.003(2) 0.001(2)
C30 0.018(3) 0.013(3) 0.013(3) 0.004(2) 0.011(2) 0.000(2)
C31 0.009(3) 0.020(3) 0.013(3) 0.003(3) 0.001(3) -0.004(2)
C32 0.008(3) 0.027(3) 0.024(4) 0.008(3) 0.005(3) 0.005(3)
C32A 0.019(3) 0.015(3) 0.011(3) 0.008(2) 0.007(3) 0.003(3)
C33 0.014(3) 0.031(4) 0.018(3) 0.011(3) 0.006(3) 0.010(3)
C34 0.029(4) 0.025(3) 0.019(4) 0.004(3) 0.013(3) 0.003(3)
C35 0.029(4) 0.027(3) 0.014(3) -0.002(3) 0.012(3) -0.002(3)
C36 0.015(3) 0.018(3) 0.015(3) 0.004(2) 0.007(3) 0.003(2)
C36A 0.012(3) 0.019(3) 0.009(3) 0.000(2) 0.004(3) -0.003(2)
C41 0.040(3) 0.027(2) 0.056(3) -0.013(2) 0.024(2) -0.001(2)
C42 0.046(3) 0.036(3) 0.061(3) -0.022(2) 0.024(2) -0.001(2)
C43 0.045(3) 0.034(2) 0.051(3) -0.019(2) 0.028(2) -0.010(2)
C44 0.041(3) 0.026(2) 0.046(3) -0.011(2) 0.027(2) -0.007(2)
C45 0.021(3) 0.016(3) 0.027(4) -0.009(3) 0.011(3) -0.004(3)
C46 0.039(4) 0.026(4) 0.034(4) -0.001(3) 0.020(4) 0.006(3)
C47 0.037(4) 0.036(4) 0.028(4) -0.010(3) 0.019(3) -0.009(3)
C48 0.025(4) 0.036(4) 0.019(4) -0.001(3) 0.004(3) -0.017(3)
C49 0.019(3) 0.031(4) 0.025(4) 0.011(3) 0.005(3) -0.005(3)
C50 0.047(5) 0.035(4) 0.029(4) 0.000(3) 0.007(4) -0.006(4)
C51 0.047(5) 0.040(4) 0.021(4) 0.007(3) -0.006(4) -0.011(4)
C52 0.031(4) 0.025(4) 0.020(3) 0.010(3) 0.009(3) 0.008(3)
C53 0.030(4) 0.023(3) 0.026(4) 0.010(3) 0.011(3) 0.002(3)
C54 0.042(4) 0.022(4) 0.040(5) 0.019(3) 0.013(4) 0.010(3)
C55 0.036(4) 0.013(3) 0.045(5) 0.012(3) 0.018(4) 0.003(3)
C56 0.023(3) 0.011(3) 0.025(4) 0.004(3) 0.005(3) -0.001(3)
C57 0.029(4) 0.022(3) 0.025(4) -0.005(3) 0.016(3) -0.005(3)
C58 0.026(4) 0.016(3) 0.026(4) 0.004(3) 0.016(3) -0.002(3)
N1 0.014(2) 0.013(2) 0.011(2) 0.000(2) 0.005(2) -0.001(2)
N2 0.006(2) 0.018(2) 0.014(3) 0.008(2) 0.001(2) 0.004(2)
N3 0.019(2) 0.020(2) 0.009(2) -0.0012(17) 0.0080(17) -0.0018(17)
N4 0.018(3) 0.014(3) 0.012(3) -0.003(2) 0.008(2) 0.002(2)
N5 0.024(3) 0.009(2) 0.019(3) 0.004(2) 0.001(2) 0.001(2)
N6 0.029(3) 0.014(3) 0.015(3) -0.007(2) 0.007(2) 0.000(2)
N7 0.023(3) 0.032(3) 0.016(3) 0.009(2) 0.003(2) -0.007(2)
N8 0.011(2) 0.014(2) 0.010(2) -0.0017(19) 0.007(2) -0.001(2)
N9 0.017(2) 0.018(2) 0.028(3) 0.016(2) 0.010(2) 0.004(2)
N10 0.034(2) 0.021(2) 0.045(2) -0.0090(19) 0.027(2) -0.0046(19)
N11 0.017(3) 0.015(3) 0.028(3) 0.010(2) 0.010(2) 0.004(2)
N12 0.020(3) 0.015(3) 0.019(3) -0.001(2) 0.010(2) -0.004(2)
N13 0.019(3) 0.017(3) 0.017(3) 0.008(2) 0.006(2) -0.005(2)
N14 0.027(3) 0.012(3) 0.023(3) 0.005(2) 0.011(3) 0.003(2)
Al1 0.0159(9) 0.0128(9) 0.0148(9) 0.0005(7) 0.0073(8) 0.0003(7)
Al2 0.0396(12) 0.0420(12) 0.0441(13) -0.0047(10) 0.0152(11) -0.0133(10)
P1 0.0119(8) 0.0134(7) 0.0123(8) 0.0022(6) 0.0050(6) 0.0009(6)
P2 0.0208(9) 0.0135(8) 0.0153(8) 0.0008(7) 0.0061(7) -0.0003(7)
P3 0.0176(8) 0.0126(8) 0.0222(9) 0.0041(7) 0.0106(7) 0.0020(7)
P4 0.0177(8) 0.0141(8) 0.0199(9) 0.0056(7) 0.0085(7) 0.0020(7)
C59 0.0396(12) 0.0420(12) 0.0441(13) -0.0047(10) 0.0152(11) -0.0133(10)
C60 0.0396(12) 0.0420(12) 0.0441(13) -0.0047(10) 0.0152(11) -0.0133(10)
C61A 0.0396(12) 0.0420(12) 0.0441(13) -0.0047(10) 0.0152(11) -0.0133(10)
C62A 0.0396(12) 0.0420(12) 0.0441(13) -0.0047(10) 0.0152(11) -0.0133(10)
C61B 0.0396(12) 0.0420(12) 0.0441(13) -0.0047(10) 0.0152(11) -0.0133(10)
C62B 0.0396(12) 0.0420(12) 0.0441(13) -0.0047(10) 0.0152(11) -0.0133(10)
C16 0.027(3) 0.022(3) 0.017(3) 0.001(2) 0.012(2) 0.000(2)
C15 0.037(3) 0.038(3) 0.028(3) -0.007(3) 0.020(2) -0.005(3)
C13 0.019(3) 0.045(3) 0.023(3) 0.001(2) 0.009(2) -0.006(2)
C14 0.033(3) 0.059(3) 0.037(3) -0.013(3) 0.019(3) -0.012(3)
C37 0.013(3) 0.022(3) 0.017(3) 0.009(3) 0.004(2) 0.008(2)
C38 0.020(3) 0.032(3) 0.022(3) 0.005(3) 0.006(3) 0.007(3)
C39A 0.017(5) 0.020(5) 0.021(5) 0.005(4) 0.006(4) 0.005(4)
C40A 0.020(4) 0.017(5) 0.023(5) 0.008(4) 0.010(4) 0.004(4)
C39B 0.023(5) 0.022(5) 0.023(5) 0.003(4) 0.009(4) 0.006(4)
C40B 0.020(4) 0.014(5) 0.023(5) 0.006(4) 0.011(4) 0.001(4)

loop_
_atom_type_symbol
_atom_type_description
_atom_type_scat_dispersion_real
_atom_type_scat_dispersion_imag
_atom_type_scat_source
C C 0.0033 0.0016 'International Tables Vol C Tables 4.2.6.8 and 6.1.1.4'
H H 0.0000 0.0000 'International Tables Vol C Tables 4.2.6.8 and 6.1.1.4'
N N 0.0061 0.0033 'International Tables Vol C Tables 4.2.6.8 and 6.1.1.4'
Al Al 0.0645 0.0514 'International Tables Vol C Tables 4.2.6.8 and 6.1.1.4'
P P 0.1023 0.0942 'International Tables Vol C Tables 4.2.6.8 and 6.1.1.4'

loop_
_geom_angle_atom_site_label_1
_geom_angle_atom_site_label_2
_geom_angle_atom_site_label_3
_geom_angle
C2 C1 C8A 120.1(5)
C2 C1 C29 120.1(5)
C8A C1 C29 119.8(5)
C1 C2 C3 120.8(5)
C1 C2 N1 119.4(5)
C3 C2 N1 119.6(5)
C4 C3 C2 120.3(5)
C4 C3 H49 119.9
C2 C3 H49 119.9
C3 C4 C4A 120.2(5)
C3 C4 H48 119.9
C4A C4 H48 119.9
C4 C4A C8A 120.3(5)
C4 C4A C5 121.0(5)
C8A C4A C5 118.6(5)
C6 C5 C4A 120.5(6)
C6 C5 H46 119.7
C4A C5 H46 119.7
C5 C6 C7 120.3(5)
C5 C6 H47 119.8
C7 C6 H47 119.8
C8 C7 C6 119.9(6)
C8 C7 H45 120.0
C6 C7 H45 120.0
C7 C8 C8A 121.6(5)
C7 C8 H44 119.2
C8A C8 H44 119.2
C8 C8A C4A 119.0(5)
C8 C8A C1 122.8(5)
C4A C8A C1 118.2(5)
N2 C9 C10 101.5(4)
N2 C9 H69 111.5
C10 C9 H69 111.5
N2 C9 H70 111.5
C10 C9 H70 111.5
H69 C9 H70 109.3
C11 C10 C9 102.7(5)
C11 C10 H67 111.2
C9 C10 H67 111.2
C11 C10 H68 111.2
C9 C10 H68 111.2
H67 C10 H68 109.1
C10 C11 C12 102.0(5)
C10 C11 H65 111.4
C12 C11 H65 111.4
C10 C11 H66 111.4
C12 C11 H66 111.4
H65 C11 H66 109.2
N2 C12 C11 104.4(4)
N2 C12 H63 110.9
C11 C12 H63 110.9
N2 C12 H64 110.9
C11 C12 H64 110.9
H63 C12 H64 108.9
N5 C17 C18 104.7(5)
N5 C17 H77 110.8
C18 C17 H77 110.8
N5 C17 H78 110.8
C18 C17 H78 110.8
H77 C17 H78 108.9
C19 C18 C17 103.2(5)
C19 C18 H71 111.1
C17 C18 H71 111.1
C19 C18 H72 111.1
C17 C18 H72 111.1
H71 C18 H72 109.1
C18 C19 C20 104.1(6)
C18 C19 H73 110.9
C20 C19 H73 110.9
C18 C19 H76 110.9
C20 C19 H76 110.9
H73 C19 H76 109.0
N5 C20 C19 104.4(5)
N5 C20 H74 110.9
C19 C20 H74 110.9
N5 C20 H75 110.9
C19 C20 H75 110.9
H74 C20 H75 108.9
N6 C21 C22 103.0(5)
N6 C21 H86 111.2
C22 C21 H86 111.2
N6 C21 H87 111.2
C22 C21 H87 111.2
H86 C21 H87 109.1
C23 C22 C21 104.4(5)
C23 C22 H3 110.9
C21 C22 H3 110.9
C23 C22 H91 110.9
C21 C22 H91 110.9
H3 C22 H91 108.9
C22 C23 C24 102.0(5)
C22 C23 H89 111.4
C24 C23 H89 111.4
C22 C23 H90 111.4
C24 C23 H90 111.4
H89 C23 H90 109.2
N6 C24 C23 102.9(5)
N6 C24 H4 111.2
C23 C24 H4 111.2
N6 C24 H88 111.2
C23 C24 H88 111.2
H4 C24 H88 109.1
N7 C25 C26 104.9(5)
N7 C25 H79 110.8
C26 C25 H79 110.8
N7 C25 H80 110.8
C26 C25 H80 110.8
H79 C25 H80 108.8
C25 C26 C27 103.3(6)
C25 C26 H81 111.1
C27 C26 H81 111.1
C25 C26 H82 111.1
C27 C26 H82 111.1
H81 C26 H82 109.1
C26 C27 C28 103.2(5)
C26 C27 H1 111.1
C28 C27 H1 111.1
C26 C27 H83 111.1
C28 C27 H83 111.1
H1 C27 H83 109.1
N7 C28 C27 102.2(5)
N7 C28 H84 111.3
C27 C28 H84 111.3
N7 C28 H85 111.3
C27 C28 H85 111.3
H84 C28 H85 109.2
C30 C29 C36A 120.5(5)
C30 C29 C1 119.1(5)
C36A C29 C1 120.2(5)
C29 C30 C31 118.6(5)
C29 C30 N8 121.4(5)
C31 C30 N8 119.8(5)
C32 C31 C30 121.5(5)
C32 C31 H38 119.2
C30 C31 H38 119.2
C31 C32 C32A 121.4(5)
C31 C32 H39 119.3
C32A C32 H39 119.3
C36A C32A C33 119.5(5)
C36A C32A C32 118.1(5)
C33 C32A C32 122.4(5)
C34 C33 C32A 121.8(6)
C34 C33 H40 119.1
C32A C33 H40 119.1
C33 C34 C35 118.8(6)
C33 C34 H43 120.6
C35 C34 H43 120.6
C36 C35 C34 121.4(6)
C36 C35 H42 119.3
C34 C35 H42 119.3
C35 C36 C36A 121.1(5)
C35 C36 H41 119.5
C36A C36 H41 119.5
C32A C36A C29 119.9(5)
C32A C36A C36 117.4(5)
C29 C36A C36 122.7(5)
N10 C41 C42 105.4(6)
N10 C41 H11 110.7
C42 C41 H11 110.7
N10 C41 H12 110.7
C42 C41 H12 110.7
H11 C41 H12 108.8
C41 C42 C43 105.8(6)
C41 C42 H9 110.6
C43 C42 H9 110.6
C41 C42 H10 110.6
C43 C42 H10 110.6
H9 C42 H10 108.7
C44 C43 C42 101.8(6)
C44 C43 H7 111.4
C42 C43 H7 111.4
C44 C43 H8 111.4
C42 C43 H8 111.4
H7 C43 H8 109.3
N10 C44 C43 101.5(5)
N10 C44 H5 111.5
C43 C44 H5 111.5
N10 C44 H6 111.5
C43 C44 H6 111.5
H5 C44 H6 109.3
N12 C45 C46 103.5(5)
N12 C45 H26 111.1
C46 C45 H26 111.1
N12 C45 H27 111.1
C46 C45 H27 111.1
H26 C45 H27 109.0
C47 C46 C45 103.1(5)
C47 C46 H24 111.1
C45 C46 H24 111.1
C47 C46 H25 111.1
C45 C46 H25 111.1
H24 C46 H25 109.1
C46 C47 C48 102.7(5)
C46 C47 H22 111.2
C48 C47 H22 111.2
C46 C47 H23 111.2
C48 C47 H23 111.2
H22 C47 H23 109.1
N12 C48 C47 102.7(5)
N12 C48 H20 111.2
C47 C48 H20 111.2
N12 C48 H21 111.2
C47 C48 H21 111.2
H20 C48 H21 109.1
N13 C49 C50 102.4(5)
N13 C49 H18 111.3
C50 C49 H18 111.3
N13 C49 H19 111.3
C50 C49 H19 111.3
H18 C49 H19 109.2
C51 C50 C49 103.8(5)
C51 C50 H15A 111.0
C49 C50 H15A 111.0
C51 C50 H15B 111.0
C49 C50 H15B 111.0
H15A C50 H15B 109.0
C50 C51 C52 106.3(5)
C50 C51 H15 110.5
C52 C51 H15 110.5
C50 C51 H16 110.5
C52 C51 H16 110.5
H15 C51 H16 108.7
N13 C52 C51 103.9(5)
N13 C52 H13 111.0
C51 C52 H13 111.0
N13 C52 H14 111.0
C51 C52 H14 111.0
H13 C52 H14 109.0
N14 C53 C54 102.9(5)
N14 C53 H30 111.2
C54 C53 H30 111.2
N14 C53 H31 111.2
C54 C53 H31 111.2
H30 C53 H31 109.1
C55 C54 C53 105.6(5)
C55 C54 H2 110.6
C53 C54 H2 110.6
C55 C54 H29 110.6
C53 C54 H29 110.6
H2 C54 H29 108.8
C54 C55 C56 101.4(5)
C54 C55 H28 111.5
C56 C55 H28 111.5
C54 C55 H32 111.5
C56 C55 H32 111.5
H28 C55 H32 109.3
N14 C56 C55 103.0(5)
N14 C56 H33 111.2
C55 C56 H33 111.2
N14 C56 H34 111.2
C55 C56 H34 111.2
H33 C56 H34 109.1
Al1 C57 H53 109.5
Al1 C57 H54 109.5
H53 C57 H54 109.5
Al1 C57 H55 109.5
H53 C57 H55 109.5
H54 C57 H55 109.5
Al1 C58 H50 109.5
Al1 C58 H51 109.5
H50 C58 H51 109.5
Al1 C58 H52 109.5
H50 C58 H52 109.5
H51 C58 H52 109.5
C2 N1 P1 119.2(4)
C2 N1 Al1 107.4(3)
P1 N1 Al1 131.7(3)
C12 N2 C9 110.3(4)
C12 N2 P1 121.9(4)
C9 N2 P1 122.2(4)
C13 N3 C16 105.3(5)
C13 N3 P1 122.5(4)
C16 N3 P1 122.0(4)
P2 N4 P1 143.0(3)
C20 N5 C17 109.0(5)
C20 N5 P2 119.7(4)
C17 N5 P2 125.7(4)
C24 N6 C21 111.3(4)
C24 N6 P2 124.3(4)
C21 N6 P2 124.4(4)
C28 N7 C25 111.0(5)
C28 N7 P2 123.9(4)
C25 N7 P2 123.0(4)
C30 N8 P3 117.9(4)
C30 N8 Al1 117.1(3)
P3 N8 Al1 125.0(3)
C37 N9 C40B 109.0(7)
C37 N9 C40A 108.5(7)
C37 N9 P3 125.2(4)
C40B N9 P3 119.0(7)
C40A N9 P3 126.2(7)
C41 N10 C44 107.6(5)
C41 N10 P3 121.3(5)
C44 N10 P3 118.9(4)
P4 N11 P3 161.7(3)
C48 N12 C45 110.1(4)
C48 N12 P4 126.9(4)
C45 N12 P4 123.0(4)
C49 N13 C52 108.3(4)
C49 N13 P4 128.3(4)
C52 N13 P4 122.2(4)
C56 N14 C53 111.4(4)
C56 N14 P4 123.2(4)
C53 N14 P4 125.2(4)
N8 Al1 N1 98.2(2)
N8 Al1 C58 115.8(2)
N1 Al1 C58 106.1(2)
N8 Al1 C57 111.8(2)
N1 Al1 C57 113.0(2)
C58 Al1 C57 111.2(3)
C62B Al2 C61A 82.6(8)
C62B Al2 C59 111.3(4)
C61A Al2 C59 112.2(8)
C62B Al2 C60 111.4(4)
C61A Al2 C60 123.8(8)
C59 Al2 C60 111.8(3)
C62B Al2 C61B 110.4(5)
C61A Al2 C61B 28.4(8)
C59 Al2 C61B 105.8(4)
C60 Al2 C61B 105.9(4)
C62B Al2 C62A 20.7(7)
C61A Al2 C62A 102.9(11)
C59 Al2 C62A 106.7(8)
C60 Al2 C62A 96.2(8)
C61B Al2 C62A 129.9(9)
N4 P1 N1 108.9(2)
N4 P1 N2 118.3(2)
N1 P1 N2 104.3(2)
N4 P1 N3 107.6(2)
N1 P1 N3 116.7(2)
N2 P1 N3 101.4(2)
N4 P2 N6 104.8(2)
N4 P2 N5 112.3(3)
N6 P2 N5 110.6(3)
N4 P2 N7 119.5(3)
N6 P2 N7 106.6(3)
N5 P2 N7 102.8(3)
N11 P3 N9 108.4(3)
N11 P3 N8 113.6(2)
N9 P3 N8 111.0(2)
N11 P3 N10 112.4(3)
N9 P3 N10 107.8(3)
N8 P3 N10 103.4(3)
N11 P4 N12 110.8(3)
N11 P4 N13 109.0(3)
N12 P4 N13 110.9(3)
N11 P4 N14 116.5(3)
N12 P4 N14 106.2(3)
N13 P4 N14 103.1(2)
Al2 C59 H59A 109.5
Al2 C59 H59B 109.5
H59A C59 H59B 109.5
Al2 C59 H59C 109.5
H59A C59 H59C 109.5
H59B C59 H59C 109.5
Al2 C60 H60A 109.5
Al2 C60 H60B 109.5
H60A C60 H60B 109.5
Al2 C60 H60C 109.5
H60A C60 H60C 109.5
H60B C60 H60C 109.5
Al2 C61A H61A 109.5
Al2 C61A H61B 109.5
Al2 C61A H61C 109.5
Al2 C62A H62A 109.5
Al2 C62A H62B 109.5
Al2 C62A H62C 109.5
Al2 C61B H61D 109.5
Al2 C61B H61E 109.5
Al2 C61B H61F 109.5
Al2 C62B H62D 109.5
Al2 C62B H62E 109.5
Al2 C62B H62F 109.5
N3 C16 C15 103.9(5)
N3 C16 H16A 111.0
C15 C16 H16A 111.0
N3 C16 H16B 111.0
C15 C16 H16B 111.0
H16A C16 H16B 109.0
C14 C15 C16 104.6(5)
C14 C15 H15C 110.8
C16 C15 H15C 110.8
C14 C15 H15D 110.8
C16 C15 H15D 110.8
H15C C15 H15D 108.9
N3 C13 C14 105.5(5)
N3 C13 H13A 110.6
C14 C13 H13A 110.6
N3 C13 H13B 110.6
C14 C13 H13B 110.6
H13A C13 H13B 108.8
C13 C14 C15 107.5(6)
C13 C14 H14A 110.2
C15 C14 H14A 110.2
C13 C14 H14B 110.2
C15 C14 H14B 110.2
H14A C14 H14B 108.5
N9 C37 C38 103.8(5)
N9 C37 H37A 111.0
C38 C37 H37A 111.0
N9 C37 H37B 111.0
C38 C37 H37B 111.0
H37A C37 H37B 109.0
C39A C38 C37 103.3(7)
C37 C38 C39B 102.6(7)
C39A C38 H38A 111.1
C37 C38 H38A 111.1
C39B C38 H38A 133.5
C39A C38 H38B 111.1
C37 C38 H38B 111.1
C39B C38 H38B 86.4
H38A C38 H38B 109.1
C38 C39A C40A 103.4(12)
C38 C39A H39A 111.1
C40A C39A H39A 111.1
C38 C39A H39B 111.1
C40A C39A H39B 111.1
H39A C39A H39B 109.1
C39A C40A N9 103.4(12)
C39A C40A H40A 111.1
N9 C40A H40A 111.1
C39A C40A H40B 111.1
N9 C40A H40B 111.1
H40A C40A H40B 109.0
C40B C39B C38 103.9(12)
C40B C39B H39C 111.0
C38 C39B H39C 111.0
C40B C39B H39D 111.0
C38 C39B H39D 111.0
H39C C39B H39D 109.0
N9 C40B C39B 95.0(12)
N9 C40B H40C 112.7
C39B C40B H40C 112.7
N9 C40B H40D 112.7
C39B C40B H40D 112.7
H40C C40B H40D 110.2

loop_
_geom_bond_atom_site_label_1
_geom_bond_atom_site_label_2
_geom_bond_distance
C1 C2 1.359(7)
C1 C8A 1.446(7)
C1 C29 1.500(7)
C2 C3 1.417(8)
C2 N1 1.450(7)
C3 C4 1.382(8)
C3 H49 0.9500
C4 C4A 1.399(8)
C4 H48 0.9500
C4A C8A 1.420(8)
C4A C5 1.421(8)
C5 C6 1.373(9)
C5 H46 0.9500
C6 C7 1.403(8)
C6 H47 0.9500
C7 C8 1.367(7)
C7 H45 0.9500
C8 C8A 1.398(8)
C8 H44 0.9500
C9 N2 1.489(7)
C9 C10 1.528(8)
C9 H69 0.9900
C9 H70 0.9900
C10 C11 1.528(9)
C10 H67 0.9900
C10 H68 0.9900
C11 C12 1.539(7)
C11 H65 0.9900
C11 H66 0.9900
C12 N2 1.484(7)
C12 H63 0.9900
C12 H64 0.9900
C17 N5 1.487(7)
C17 C18 1.519(9)
C17 H77 0.9900
C17 H78 0.9900
C18 C19 1.492(10)
C18 H71 0.9900
C18 H72 0.9900
C19 C20 1.504(8)
C19 H73 0.9900
C19 H76 0.9900
C20 N5 1.474(8)
C20 H74 0.9900
C20 H75 0.9900
C21 N6 1.479(7)
C21 C22 1.533(8)
C21 H86 0.9900
C21 H87 0.9900
C22 C23 1.521(9)
C22 H3 0.9900
C22 H91 0.9900
C23 C24 1.521(9)
C23 H89 0.9900
C23 H90 0.9900
C24 N6 1.472(7)
C24 H4 0.9900
C24 H88 0.9900
C25 N7 1.477(8)
C25 C26 1.522(9)
C25 H79 0.9900
C25 H80 0.9900
C26 C27 1.524(9)
C26 H81 0.9900
C26 H82 0.9900
C27 C28 1.538(9)
C27 H1 0.9900
C27 H83 0.9900
C28 N7 1.475(7)
C28 H84 0.9900
C28 H85 0.9900
C29 C30 1.405(7)
C29 C36A 1.418(7)
C30 C31 1.410(7)
C30 N8 1.414(7)
C31 C32 1.356(8)
C31 H38 0.9500
C32 C32A 1.426(8)
C32 H39 0.9500
C32A C36A 1.416(7)
C32A C33 1.418(8)
C33 C34 1.357(8)
C33 H40 0.9500
C34 C35 1.402(8)
C34 H43 0.9500
C35 C36 1.368(8)
C35 H42 0.9500
C36 C36A 1.421(7)
C36 H41 0.9500
C41 N10 1.481(8)
C41 C42 1.499(10)
C41 H11 0.9900
C41 H12 0.9900
C42 C43 1.526(10)
C42 H9 0.9900
C42 H10 0.9900
C43 C44 1.520(9)
C43 H7 0.9900
C43 H8 0.9900
C44 N10 1.486(8)
C44 H5 0.9900
C44 H6 0.9900
C45 N12 1.489(7)
C45 C46 1.544(8)
C45 H26 0.9900
C45 H27 0.9900
C46 C47 1.509(9)
C46 H24 0.9900
C46 H25 0.9900
C47 C48 1.520(9)
C47 H22 0.9900
C47 H23 0.9900
C48 N12 1.486(7)
C48 H20 0.9900
C48 H21 0.9900
C49 N13 1.461(7)
C49 C50 1.496(9)
C49 H18 0.9900
C49 H19 0.9900
C50 C51 1.488(10)
C50 H15A 0.9900
C50 H15B 0.9900
C51 C52 1.509(9)
C51 H15 0.9900
C51 H16 0.9900
C52 N13 1.501(7)
C52 H13 0.9900
C52 H14 0.9900
C53 N14 1.483(7)
C53 C54 1.525(9)
C53 H30 0.9900
C53 H31 0.9900
C54 C55 1.510(9)
C54 H2 0.9900
C54 H29 0.9900
C55 C56 1.544(8)
C55 H28 0.9900
C55 H32 0.9900
C56 N14 1.465(7)
C56 H33 0.9900
C56 H34 0.9900
C57 Al1 1.988(6)
C57 H53 0.9800
C57 H54 0.9800
C57 H55 0.9800
C58 Al1 1.969(6)
C58 H50 0.9800
C58 H51 0.9800
C58 H52 0.9800
N1 P1 1.633(5)
N1 Al1 1.938(5)
N2 P1 1.642(4)
N3 C13 1.475(7)
N3 C16 1.486(7)
N3 P1 1.660(5)
N4 P2 1.558(4)
N4 P1 1.582(5)
N5 P2 1.640(5)
N6 P2 1.631(5)
N7 P2 1.648(5)
N8 P3 1.645(5)
N8 Al1 1.938(5)
N9 C37 1.457(7)
N9 C40B 1.501(14)
N9 C40A 1.509(15)
N9 P3 1.641(5)
N10 P3 1.650(5)
N11 P4 1.548(5)
N11 P3 1.576(5)
N12 P4 1.623(5)
N13 P4 1.625(5)
N14 P4 1.636(5)
Al2 C62B 1.978(9)
Al2 C61A 1.985(13)
Al2 C59 2.015(7)
Al2 C60 2.022(7)
Al2 C61B 2.045(9)
Al2 C62A 2.047(14)
C59 H59A 0.9800
C59 H59B 0.9800
C59 H59C 0.9800
C60 H60A 0.9800
C60 H60B 0.9800
C60 H60C 0.9800
C61A H61A 0.9800
C61A H61B 0.9800
C61A H61C 0.9800
C62A H62A 0.9800
C62A H62B 0.9800
C62A H62C 0.9800
C61B H61D 0.9800
C61B H61E 0.9800
C61B H61F 0.9800
C62B H62D 0.9800
C62B H62E 0.9800
C62B H62F 0.9800
C16 C15 1.521(8)
C16 H16A 0.9900
C16 H16B 0.9900
C15 C14 1.521(9)
C15 H15C 0.9900
C15 H15D 0.9900
C13 C14 1.477(9)
C13 H13A 0.9900
C13 H13B 0.9900
C14 H14A 0.9900
C14 H14B 0.9900
C37 C38 1.544(8)
C37 H37A 0.9900
C37 H37B 0.9900
C38 C39A 1.460(15)
C38 C39B 1.592(16)
C38 H38A 0.9900
C38 H38B 0.9900
C39A C40A 1.49(2)
C39A H39A 0.9900
C39A H39B 0.9900
C40A H40A 0.9900
C40A H40B 0.9900
C39B C40B 1.54(2)
C39B H39C 0.9900
C39B H39D 0.9900
C40B H40C 0.9900
C40B H40D 0.9900

loop_
_geom_torsion_atom_site_label_1
_geom_torsion_atom_site_label_2
_geom_torsion_atom_site_label_3
_geom_torsion_atom_site_label_4
_geom_torsion
C8A C1 C2 C3 -3.6(8)
C29 C1 C2 C3 175.4(5)
C8A C1 C2 N1 172.7(5)
C29 C1 C2 N1 -8.2(8)
C1 C2 C3 C4 1.5(8)
N1 C2 C3 C4 -174.9(5)
C2 C3 C4 C4A 0.6(8)
C3 C4 C4A C8A -0.4(8)
C3 C4 C4A C5 176.5(5)
C4 C4A C5 C6 -177.4(5)
C8A C4A C5 C6 -0.5(8)
C4A C5 C6 C7 0.7(9)
C5 C6 C7 C8 -0.9(9)
C6 C7 C8 C8A 0.8(8)
C7 C8 C8A C4A -0.6(8)
C7 C8 C8A C1 178.4(5)
C4 C4A C8A C8 177.4(5)
C5 C4A C8A C8 0.4(8)
C4 C4A C8A C1 -1.7(8)
C5 C4A C8A C1 -178.6(5)
C2 C1 C8A C8 -175.3(5)
C29 C1 C8A C8 5.6(8)
C2 C1 C8A C4A 3.7(8)
C29 C1 C8A C4A -175.4(5)
N2 C9 C10 C11 40.5(6)
C9 C10 C11 C12 -42.5(6)
C10 C11 C12 N2 27.6(6)
N5 C17 C18 C19 -29.4(7)
C17 C18 C19 C20 38.5(7)
C18 C19 C20 N5 -32.9(7)
N6 C21 C22 C23 26.5(6)
C21 C22 C23 C24 -39.8(6)
C22 C23 C24 N6 37.1(6)
N7 C25 C26 C27 25.8(7)
C25 C26 C27 C28 -38.5(7)
C26 C27 C28 N7 36.1(7)
C2 C1 C29 C30 66.5(7)
C8A C1 C29 C30 -114.4(6)
C2 C1 C29 C36A -109.3(6)
C8A C1 C29 C36A 69.7(7)
C36A C29 C30 C31 1.9(8)
C1 C29 C30 C31 -173.9(5)
C36A C29 C30 N8 177.2(5)
C1 C29 C30 N8 1.3(8)
C29 C30 C31 C32 -1.8(8)
N8 C30 C31 C32 -177.2(5)
C30 C31 C32 C32A 0.1(9)
C31 C32 C32A C36A 1.6(8)
C31 C32 C32A C33 -179.3(5)
C36A C32A C33 C34 0.2(8)
C32 C32A C33 C34 -178.9(5)
C32A C33 C34 C35 0.9(9)
C33 C34 C35 C36 -1.6(9)
C34 C35 C36 C36A 1.1(9)
C33 C32A C36A C29 179.4(5)
C32 C32A C36A C29 -1.5(8)
C33 C32A C36A C36 -0.6(8)
C32 C32A C36A C36 178.5(5)
C30 C29 C36A C32A -0.3(8)
C1 C29 C36A C32A 175.5(5)
C30 C29 C36A C36 179.7(5)
C1 C29 C36A C36 -4.5(8)
C35 C36 C36A C32A 0.0(8)
C35 C36 C36A C29 180.0(5)
N10 C41 C42 C43 10.9(8)
C41 C42 C43 C44 -32.8(8)
C42 C43 C44 N10 41.6(6)
N12 C45 C46 C47 28.6(6)
C45 C46 C47 C48 -41.7(6)
C46 C47 C48 N12 38.4(6)
N13 C49 C50 C51 -39.2(7)
C49 C50 C51 C52 31.6(8)
C50 C51 C52 N13 -11.5(8)
N14 C53 C54 C55 -26.0(7)
C53 C54 C55 C56 38.8(7)
C54 C55 C56 N14 -36.3(6)
C1 C2 N1 P1 115.8(5)
C3 C2 N1 P1 -67.8(6)
C1 C2 N1 Al1 -77.4(5)
C3 C2 N1 Al1 99.0(5)
C11 C12 N2 C9 -2.5(6)
C11 C12 N2 P1 151.6(4)
C10 C9 N2 C12 -23.6(6)
C10 C9 N2 P1 -177.6(4)
C19 C20 N5 C17 14.4(7)
C19 C20 N5 P2 169.5(5)
C18 C17 N5 C20 9.3(6)
C18 C17 N5 P2 -144.0(5)
C23 C24 N6 C21 -21.6(7)
C23 C24 N6 P2 158.1(5)
C22 C21 N6 C24 -2.9(7)
C22 C21 N6 P2 177.3(4)
C27 C28 N7 C25 -20.7(7)
C27 C28 N7 P2 175.7(5)
C26 C25 N7 C28 -3.1(7)
C26 C25 N7 P2 160.7(5)
C29 C30 N8 P3 112.7(5)
C31 C30 N8 P3 -72.1(6)
C29 C30 N8 Al1 -67.8(6)
C31 C30 N8 Al1 107.4(5)
C42 C41 N10 C44 16.1(7)
C42 C41 N10 P3 158.0(5)
C43 C44 N10 C41 -36.5(7)
C43 C44 N10 P3 -179.4(4)
C47 C48 N12 C45 -20.8(6)
C47 C48 N12 P4 158.1(4)
C46 C45 N12 C48 -4.7(6)
C46 C45 N12 P4 176.3(4)
C50 C49 N13 C52 32.8(7)
C50 C49 N13 P4 -159.5(5)
C51 C52 N13 C49 -13.5(7)
C51 C52 N13 P4 178.0(5)
C55 C56 N14 C53 21.6(6)
C55 C56 N14 P4 -162.5(4)
C54 C53 N14 C56 2.2(7)
C54 C53 N14 P4 -173.7(4)
C30 N8 Al1 N1 28.6(4)
P3 N8 Al1 N1 -151.9(3)
C30 N8 Al1 C58 141.0(4)
P3 N8 Al1 C58 -39.6(4)
C30 N8 Al1 C57 -90.3(4)
P3 N8 Al1 C57 89.1(4)
C2 N1 Al1 N8 59.2(4)
P1 N1 Al1 N8 -136.2(3)
C2 N1 Al1 C58 -60.7(4)
P1 N1 Al1 C58 103.9(4)
C2 N1 Al1 C57 177.2(4)
P1 N1 Al1 C57 -18.2(4)
P2 N4 P1 N1 -168.3(5)
P2 N4 P1 N2 -49.6(6)
P2 N4 P1 N3 64.3(6)
C2 N1 P1 N4 -20.1(5)
Al1 N1 P1 N4 176.9(3)
C2 N1 P1 N2 -147.2(4)
Al1 N1 P1 N2 49.7(4)
C2 N1 P1 N3 101.9(4)
Al1 N1 P1 N3 -61.2(4)
C12 N2 P1 N4 -79.0(5)
C9 N2 P1 N4 72.0(5)
C12 N2 P1 N1 42.1(5)
C9 N2 P1 N1 -167.0(4)
C12 N2 P1 N3 163.7(4)
C9 N2 P1 N3 -45.3(5)
C13 N3 P1 N4 36.4(5)
C16 N3 P1 N4 176.4(4)
C13 N3 P1 N1 -86.2(5)
C16 N3 P1 N1 53.8(5)
C13 N3 P1 N2 161.3(5)
C16 N3 P1 N2 -58.7(5)
P1 N4 P2 N6 -174.1(5)
P1 N4 P2 N5 65.7(6)
P1 N4 P2 N7 -54.8(6)
C24 N6 P2 N4 -157.1(5)
C21 N6 P2 N4 22.6(5)
C24 N6 P2 N5 -35.8(6)
C21 N6 P2 N5 143.9(5)
C24 N6 P2 N7 75.3(6)
C21 N6 P2 N7 -105.0(5)
C20 N5 P2 N4 47.2(5)
C17 N5 P2 N4 -162.1(5)
C20 N5 P2 N6 -69.5(5)
C17 N5 P2 N6 81.2(5)
C20 N5 P2 N7 177.0(4)
C17 N5 P2 N7 -32.4(6)
C28 N7 P2 N4 66.7(6)
C25 N7 P2 N4 -95.1(6)
C28 N7 P2 N6 -175.0(5)
C25 N7 P2 N6 23.3(6)
C28 N7 P2 N5 -58.5(6)
C25 N7 P2 N5 139.7(5)
P4 N11 P3 N9 -13.0(12)
P4 N11 P3 N8 -136.9(11)
P4 N11 P3 N10 106.1(12)
C37 N9 P3 N11 -171.8(5)
C40B N9 P3 N11 40.3(9)
C40A N9 P3 N11 12.0(11)
C37 N9 P3 N8 -46.3(6)
C40B N9 P3 N8 165.8(9)
C40A N9 P3 N8 137.4(10)
C37 N9 P3 N10 66.3(5)
C40B N9 P3 N10 -81.6(9)
C40A N9 P3 N10 -110.0(10)
C30 N8 P3 N11 31.9(5)
Al1 N8 P3 N11 -147.6(3)
C30 N8 P3 N9 -90.6(4)
Al1 N8 P3 N9 89.9(3)
C30 N8 P3 N10 154.0(4)
Al1 N8 P3 N10 -25.5(4)
C41 N10 P3 N11 -91.5(5)
C44 N10 P3 N11 46.2(5)
C41 N10 P3 N9 28.0(6)
C44 N10 P3 N9 165.6(4)
C41 N10 P3 N8 145.6(5)
C44 N10 P3 N8 -76.7(5)
P3 N11 P4 N12 87.3(12)
P3 N11 P4 N13 -150.4(11)
P3 N11 P4 N14 -34.3(12)
C48 N12 P4 N11 -25.6(6)
C45 N12 P4 N11 153.1(4)
C48 N12 P4 N13 -146.9(5)
C45 N12 P4 N13 31.9(5)
C48 N12 P4 N14 101.8(5)
C45 N12 P4 N14 -79.5(5)
C49 N13 P4 N11 156.1(5)
C52 N13 P4 N11 -37.8(5)
C49 N13 P4 N12 -81.7(6)
C52 N13 P4 N12 84.4(5)
C49 N13 P4 N14 31.6(6)
C52 N13 P4 N14 -162.2(5)
C56 N14 P4 N11 -59.2(5)
C53 N14 P4 N11 116.2(5)
C56 N14 P4 N12 176.9(4)
C53 N14 P4 N12 -7.7(6)
C56 N14 P4 N13 60.1(5)
C53 N14 P4 N13 -124.4(5)
C13 N3 C16 C15 -36.5(6)
P1 N3 C16 C15 177.8(4)
N3 C16 C15 C14 25.3(7)
C16 N3 C13 C14 33.4(7)
P1 N3 C13 C14 179.0(5)
N3 C13 C14 C15 -17.0(8)
C16 C15 C14 C13 -5.3(8)
C40B N9 C37 C38 -34.1(10)
C40A N9 C37 C38 -7.8(10)
P3 N9 C37 C38 175.3(4)
N9 C37 C38 C39A 30.9(10)
N9 C37 C38 C39B 2.7(9)
C37 C38 C39A C40A -42.1(16)
C39B C38 C39A C40A 49.6(18)
C38 C39A C40A N9 37.0(19)
C37 N9 C40A C39A -17.4(17)
C40B N9 C40A C39A 78(3)
P3 N9 C40A C39A 159.4(10)
C39A C38 C39B C40B -67.3(19)
C37 C38 C39B C40B 27.5(15)
C37 N9 C40B C39B 49.9(15)
C40A N9 C40B C39B -43(2)
P3 N9 C40B C39B -157.4(10)
C38 C39B C40B N9 -44.9(16)
